data_7056640
loop_
_publ_author_name
'Fei, Fan'
'Lu, Taotao'
'Chen, Xue-tai'
'Xue, Ziling Ben'

_publ_section_title
;
 Synthesis and structural characterization of metal complexes with
 macrocyclic tetracarbene ligands
;
_journal_name_full 'New J. Chem.'
_journal_paper_doi 10.1039/C7NJ02485A
_journal_year 2017
_chemical_formula_sum 'C46 H54 Ag2 F12 N10 O2 P2'
_chemical_formula_weight 1284.67
_chemical_name_systematic
; 
 ? 
;
_space_group_IT_number 14
_symmetry_cell_setting monoclinic
_symmetry_space_group_name_Hall '-P 2ybc'
_symmetry_space_group_name_H-M 'P 1 21/c 1'
_atom_sites_solution_hydrogens geom
_atom_sites_solution_primary direct
_atom_sites_solution_secondary difmap
_audit_creation_method SHELXL-97
_audit_update_record
;
2017-09-14 deposited with the CCDC.
2017-09-29 downloaded from the CCDC.
;
_cell_angle_alpha 90.00
_cell_angle_beta 105.861(2)
_cell_angle_gamma 90.00
_cell_formula_units_Z 4
_cell_length_a 13.6857(12)
_cell_length_b 19.1641(16)
_cell_length_c 20.6310(18)
_cell_measurement_reflns_used 9807
_cell_measurement_temperature 296(2)
_cell_measurement_theta_max 26.71
_cell_measurement_theta_min 2.21
_cell_volume 5205.0(8)
_computing_cell_refinement 'Bruker SAINT'
_computing_data_collection 'Bruker APEX2'
_computing_data_reduction 'Bruker SAINT'
_computing_structure_refinement 'SHELXL-97 (Sheldrick, 2008)'
_computing_structure_solution 'SHELXS-97 (Sheldrick 2008)'
_diffrn_ambient_temperature 296(2)
_diffrn_measured_fraction_theta_full 0.991
_diffrn_measured_fraction_theta_max 0.991
_diffrn_measurement_device_type 'Bruker APEX-II CCD'
_diffrn_measurement_method '\f and \w scans'
_diffrn_radiation_monochromator graphite
_diffrn_radiation_source 'fine-focus sealed tube'
_diffrn_radiation_type MoK\a
_diffrn_radiation_wavelength 0.71073
_diffrn_reflns_av_R_equivalents 0.0398
_diffrn_reflns_av_sigmaI/netI 0.0440
_diffrn_reflns_limit_h_max 17
_diffrn_reflns_limit_h_min -17
_diffrn_reflns_limit_k_max 14
_diffrn_reflns_limit_k_min -24
_diffrn_reflns_limit_l_max 26
_diffrn_reflns_limit_l_min -26
_diffrn_reflns_number 35179
_diffrn_reflns_theta_full 27.63
_diffrn_reflns_theta_max 27.63
_diffrn_reflns_theta_min 1.48
_diffrn_standards_number 0
_exptl_absorpt_coefficient_mu 0.905
_exptl_absorpt_correction_T_max 0.8540
_exptl_absorpt_correction_T_min 0.7921
_exptl_absorpt_correction_type multi-scan
_exptl_absorpt_process_details sadabs
_exptl_crystal_colour colorless
_exptl_crystal_density_diffrn 1.639
_exptl_crystal_density_method 'not measured'
_exptl_crystal_description block
_exptl_crystal_F_000 2592
_exptl_crystal_size_max 0.27
_exptl_crystal_size_mid 0.21
_exptl_crystal_size_min 0.18
_refine_diff_density_max 1.750
_refine_diff_density_min -0.907
_refine_diff_density_rms 0.119
_refine_ls_extinction_method none
_refine_ls_goodness_of_fit_ref 1.068
_refine_ls_hydrogen_treatment mixed
_refine_ls_matrix_type full
_refine_ls_number_parameters 671
_refine_ls_number_reflns 12002
_refine_ls_number_restraints 156
_refine_ls_restrained_S_all 1.208
_refine_ls_R_factor_all 0.0770
_refine_ls_R_factor_gt 0.0529
_refine_ls_shift/su_max 0.060
_refine_ls_shift/su_mean 0.002
_refine_ls_structure_factor_coef Fsqd
_refine_ls_weighting_details 'calc w=1/[\s^2^(Fo^2^)+(0.0948P)^2^+5.1892P] where P=(Fo^2^+2Fc^2^)/3'
_refine_ls_weighting_scheme calc
_refine_ls_wR_factor_gt 0.1499
_refine_ls_wR_factor_ref 0.1711
_reflns_number_gt 8789
_reflns_number_total 12002
_reflns_threshold_expression >2sigma(I)
_cod_data_source_file c7nj02485a2.cif
_cod_data_source_block 1.DMF
_cod_depositor_comments
;
The following automatic conversions were performed:

'_symmetry_cell_setting' value 'Monoclinic' changed to 'monoclinic'
according to
/home/data/users/saulius/crontab/automatic-downloads/rss-feeds/RSC/lib/dictionaries/cif_core.dic
dictionary named 'cif_core.dic' version 2.4.2 from 2011-04-26.

Automatic conversion script
Id: cif_fix_values 4973 2017-02-22 13:04:09Z antanas 
;
_cod_original_sg_symbol_H-M P2(1)/c
_cod_database_code 7056640

loop_
_symmetry_equiv_pos_as_xyz
'x, y, z'
'-x, y+1/2, -z+1/2'
'-x, -y, -z'
'x, -y-1/2, z-1/2'

loop_
_atom_site_label
_atom_site_type_symbol
_atom_site_fract_x
_atom_site_fract_y
_atom_site_fract_z
_atom_site_U_iso_or_equiv
_atom_site_adp_type
_atom_site_occupancy
_atom_site_symmetry_multiplicity
_atom_site_calc_flag
_atom_site_refinement_flags
Ag1 Ag 0.62261(3) 0.44915(2) 0.427795(17) 0.04019(13) Uani 1 1 d .
Ag2 Ag 0.82656(3) 0.411034(18) 0.463255(19) 0.04132(13) Uani 1 1 d .
C1 C 0.7789(4) 0.3055(2) 0.4626(3) 0.0411(11) Uani 1 1 d .
C2 C 0.7573(4) 0.1919(3) 0.4335(3) 0.0460(12) Uani 1 1 d .
C3 C 0.7502(6) 0.1276(3) 0.4009(4) 0.0652(17) Uani 1 1 d .
H3 H 0.7512 0.1239 0.3562 0.078 Uiso 1 1 calc R
C4 C 0.7414(7) 0.0700(3) 0.4384(4) 0.080(2) Uani 1 1 d .
H4 H 0.7361 0.0262 0.4183 0.096 Uiso 1 1 calc R
C5 C 0.7403(6) 0.0750(3) 0.5054(4) 0.077(2) Uani 1 1 d .
H5 H 0.7343 0.0346 0.5289 0.093 Uiso 1 1 calc R
C6 C 0.7478(5) 0.1389(3) 0.5378(3) 0.0595(15) Uani 1 1 d .
H6 H 0.7471 0.1424 0.5826 0.071 Uiso 1 1 calc R
C7 C 0.7565(4) 0.1977(3) 0.5002(3) 0.0478(12) Uani 1 1 d .
C8 C 0.7655(4) 0.2970(3) 0.5810(3) 0.0448(11) Uani 1 1 d .
H8A H 0.7835 0.3461 0.5827 0.054 Uiso 1 1 calc R
H8B H 0.8155 0.2733 0.6166 0.054 Uiso 1 1 calc R
C9 C 0.6603(5) 0.2891(3) 0.5931(3) 0.0539(14) Uani 1 1 d .
H9A H 0.6394 0.2408 0.5851 0.065 Uiso 1 1 calc R
H9B H 0.6666 0.2990 0.6402 0.065 Uiso 1 1 calc R
C10 C 0.5766(4) 0.3350(3) 0.5504(3) 0.0454(12) Uani 1 1 d .
H10A H 0.5735 0.3288 0.5032 0.054 Uiso 1 1 calc R
H10B H 0.5118 0.3206 0.5567 0.054 Uiso 1 1 calc R
C11 C 0.6209(4) 0.4588(3) 0.5297(2) 0.0375(10) Uani 1 1 d .
C12 C 0.5958(4) 0.4351(3) 0.6315(2) 0.0394(10) Uani 1 1 d .
C13 C 0.5728(4) 0.4051(3) 0.6866(3) 0.0482(12) Uani 1 1 d .
H13 H 0.5495 0.3594 0.6854 0.058 Uiso 1 1 calc R
C14 C 0.5857(4) 0.4458(3) 0.7432(3) 0.0542(14) Uani 1 1 d .
H14 H 0.5723 0.4273 0.7815 0.065 Uiso 1 1 calc R
C15 C 0.6188(4) 0.5145(3) 0.7436(3) 0.0511(13) Uani 1 1 d .
H15 H 0.6281 0.5405 0.7829 0.061 Uiso 1 1 calc R
C16 C 0.6383(4) 0.5456(3) 0.6887(3) 0.0454(12) Uani 1 1 d .
H16 H 0.6575 0.5922 0.6891 0.054 Uiso 1 1 calc R
C17 C 0.6278(4) 0.5035(3) 0.6319(2) 0.0392(10) Uani 1 1 d .
C18 C 0.6804(4) 0.5823(3) 0.5503(3) 0.0426(11) Uani 1 1 d .
H18A H 0.6360 0.6199 0.5559 0.051 Uiso 1 1 calc R
H18B H 0.6802 0.5809 0.5032 0.051 Uiso 1 1 calc R
C19 C 0.7870(4) 0.5966(3) 0.5933(3) 0.0498(13) Uani 1 1 d .
H19A H 0.7876 0.5923 0.6403 0.060 Uiso 1 1 calc R
H19B H 0.8041 0.6446 0.5860 0.060 Uiso 1 1 calc R
C20 C 0.8695(4) 0.5493(3) 0.5807(2) 0.0431(11) Uani 1 1 d .
H20A H 0.9321 0.5567 0.6159 0.052 Uiso 1 1 calc R
H20B H 0.8496 0.5010 0.5829 0.052 Uiso 1 1 calc R
C21 C 0.8695(4) 0.5173(2) 0.4631(2) 0.0378(10) Uani 1 1 d .
C22 C 0.9221(4) 0.6261(3) 0.4980(3) 0.0412(11) Uani 1 1 d .
C23 C 0.9533(4) 0.6876(3) 0.5338(3) 0.0501(13) Uani 1 1 d .
H23 H 0.9539 0.6916 0.5789 0.060 Uiso 1 1 calc R
C24 C 0.9827(4) 0.7414(3) 0.5005(3) 0.0550(14) Uani 1 1 d .
H24 H 1.0015 0.7835 0.5228 0.066 Uiso 1 1 calc R
C25 C 0.9854(4) 0.7348(3) 0.4330(4) 0.0603(16) Uani 1 1 d .
H25 H 1.0071 0.7724 0.4121 0.072 Uiso 1 1 calc R
C26 C 0.9568(4) 0.6741(3) 0.3972(3) 0.0498(13) Uani 1 1 d .
H26 H 0.9590 0.6696 0.3528 0.060 Uiso 1 1 calc R
C27 C 0.9243(4) 0.6195(3) 0.4312(3) 0.0438(11) Uani 1 1 d .
C28 C 0.8709(4) 0.5267(3) 0.3421(3) 0.0478(12) Uani 1 1 d .
H28A H 0.8531 0.4776 0.3409 0.057 Uiso 1 1 calc R
H28B H 0.9323 0.5310 0.3276 0.057 Uiso 1 1 calc R
C29 C 0.7858(4) 0.5666(3) 0.2939(3) 0.0515(13) Uani 1 1 d .
H29A H 0.7824 0.5519 0.2483 0.062 Uiso 1 1 calc R
H29B H 0.8031 0.6158 0.2973 0.062 Uiso 1 1 calc R
C30 C 0.6809(4) 0.5582(3) 0.3046(3) 0.0462(12) Uani 1 1 d .
H30A H 0.6855 0.5652 0.3520 0.055 Uiso 1 1 calc R
H30B H 0.6360 0.5937 0.2791 0.055 Uiso 1 1 calc R
C31 C 0.6232(4) 0.4383(3) 0.3260(2) 0.0381(10) Uani 1 1 d .
C32 C 0.6069(4) 0.4670(3) 0.2172(3) 0.0449(12) Uani 1 1 d .
C33 C 0.5984(5) 0.5022(4) 0.1569(3) 0.0610(15) Uani 1 1 d .
H33 H 0.6197 0.5482 0.1560 0.073 Uiso 1 1 calc R
C34 C 0.5563(6) 0.4650(4) 0.0987(3) 0.076(2) Uani 1 1 d .
H34 H 0.5497 0.4866 0.0573 0.091 Uiso 1 1 calc R
C35 C 0.5237(6) 0.3967(4) 0.0997(3) 0.075(2) Uani 1 1 d .
H35 H 0.4949 0.3740 0.0591 0.090 Uiso 1 1 calc R
C36 C 0.5330(5) 0.3616(3) 0.1593(3) 0.0597(15) Uani 1 1 d .
H36 H 0.5123 0.3155 0.1601 0.072 Uiso 1 1 calc R
C37 C 0.5752(4) 0.3989(3) 0.2186(2) 0.0439(12) Uani 1 1 d .
C38 C 0.5759(4) 0.3118(3) 0.3087(3) 0.0497(13) Uani 1 1 d .
H38A H 0.5092 0.2946 0.2848 0.060 Uiso 1 1 calc R
H38B H 0.5801 0.3126 0.3564 0.060 Uiso 1 1 calc R
C39 C 0.6560(5) 0.2636(3) 0.2967(3) 0.0584(15) Uani 1 1 d .
H39A H 0.6572 0.2682 0.2501 0.070 Uiso 1 1 calc R
H39B H 0.6368 0.2159 0.3032 0.070 Uiso 1 1 calc R
C40 C 0.7630(5) 0.2766(3) 0.3421(3) 0.0518(13) Uani 1 1 d .
H40A H 0.8113 0.2485 0.3268 0.062 Uiso 1 1 calc R
H40B H 0.7808 0.3253 0.3391 0.062 Uiso 1 1 calc R
C41 C 0.6924(8) 0.7413(6) 0.4153(5) 0.104(3) Uani 1 1 d .
H41 H 0.7038 0.7443 0.4618 0.125 Uiso 1 1 calc R
C42 C 0.7219(10) 0.7845(7) 0.3159(5) 0.135(4) Uani 1 1 d .
H42A H 0.7125 0.7360 0.3044 0.203 Uiso 1 1 calc R
H42B H 0.7833 0.8009 0.3071 0.203 Uiso 1 1 calc R
H42C H 0.6652 0.8107 0.2893 0.203 Uiso 1 1 calc R
C43 C 0.7708(10) 0.8524(6) 0.4220(7) 0.148(5) Uani 1 1 d .
H43A H 0.7254 0.8913 0.4093 0.221 Uiso 1 1 calc R
H43B H 0.8349 0.8637 0.4141 0.221 Uiso 1 1 calc R
H43C H 0.7805 0.8423 0.4689 0.221 Uiso 1 1 calc R
C44 C 0.8921(12) 0.4344(9) 0.7496(10) 0.157(5) Uani 1 1 d .
H44 H 0.8567 0.4752 0.7525 0.188 Uiso 1 1 calc R
C45 C 1.0153(16) 0.3541(12) 0.8109(12) 0.249(11) Uani 1 1 d .
H45A H 0.9894 0.3258 0.7716 0.373 Uiso 1 1 calc R
H45B H 1.0113 0.3287 0.8502 0.373 Uiso 1 1 calc R
H45C H 1.0848 0.3659 0.8148 0.373 Uiso 1 1 calc R
C46 C 0.9853(18) 0.4547(11) 0.8691(9) 0.270(14) Uani 1 1 d .
H46A H 0.9703 0.4276 0.9043 0.405 Uiso 1 1 calc R
H46B H 0.9462 0.4969 0.8627 0.405 Uiso 1 1 calc R
H46C H 1.0563 0.4659 0.8813 0.405 Uiso 1 1 calc R
F1 F 0.1418(7) 0.6889(5) 0.7875(4) 0.183(3) Uani 1 1 d U
F2 F 0.0499(5) 0.6297(4) 0.8421(3) 0.134(2) Uani 1 1 d U
F3 F -0.0371(8) 0.5893(6) 0.7458(4) 0.210(4) Uani 1 1 d U
F4 F 0.1199(9) 0.5759(5) 0.7789(6) 0.221(4) Uani 1 1 d U
F5 F 0.0535(6) 0.6443(4) 0.6932(3) 0.151(3) Uani 1 1 d U
F6 F 0.4408(7) 0.1810(3) 0.3460(5) 0.164(3) Uani 1 1 d U
F7 F 0.2959(7) 0.1731(4) 0.3324(4) 0.175(3) Uani 1 1 d U
F8 F 0.3809(7) 0.1377(3) 0.4282(3) 0.148(2) Uani 1 1 d U
F9 F 0.2844(8) 0.2341(4) 0.4189(5) 0.184(3) Uani 1 1 d U
F10 F 0.4355(9) 0.2382(5) 0.4514(5) 0.248(5) Uani 1 1 d U
F11 F 0.3690(6) 0.2803(3) 0.3537(4) 0.141(2) Uani 1 1 d U
F12 F -0.0216(10) 0.6941(7) 0.7590(6) 0.256(5) Uani 1 1 d U
N1 N 0.7693(3) 0.2594(2) 0.4117(2) 0.0426(9) Uani 1 1 d .
N2 N 0.7680(3) 0.2684(2) 0.5161(2) 0.0409(9) Uani 1 1 d .
N3 N 0.5935(3) 0.4088(2) 0.5681(2) 0.0380(9) Uani 1 1 d .
N4 N 0.6420(3) 0.5161(2) 0.56863(19) 0.0359(8) Uani 1 1 d .
N5 N 0.8880(3) 0.5622(2) 0.5150(2) 0.0380(9) Uani 1 1 d .
N6 N 0.8903(3) 0.5526(2) 0.4113(2) 0.0405(9) Uani 1 1 d .
N7 N 0.6378(3) 0.4890(2) 0.2837(2) 0.0405(9) Uani 1 1 d .
N8 N 0.5888(3) 0.3824(2) 0.28610(19) 0.0399(9) Uani 1 1 d .
N9 N 0.7283(5) 0.7930(3) 0.3828(4) 0.087(2) Uani 1 1 d .
N10 N 0.9591(10) 0.4137(6) 0.8055(6) 0.130(3) Uani 1 1 d .
O1 O 0.6463(8) 0.6914(5) 0.3861(5) 0.164(4) Uani 1 1 d .
O2 O 0.8724(11) 0.4069(6) 0.6964(6) 0.207(6) Uani 1 1 d .
P1 P 0.05121(19) 0.63896(13) 0.76755(10) 0.0844(6) Uani 1 1 d U
P2 P 0.3749(2) 0.20813(10) 0.39042(11) 0.0856(6) Uani 1 1 d U

loop_
_atom_site_aniso_label
_atom_site_aniso_U_11
_atom_site_aniso_U_22
_atom_site_aniso_U_33
_atom_site_aniso_U_23
_atom_site_aniso_U_13
_atom_site_aniso_U_12
Ag1 0.0416(2) 0.0481(2) 0.0295(2) -0.00456(15) 0.00741(15) 0.00191(15)
Ag2 0.0419(2) 0.0345(2) 0.0458(2) -0.00081(15) 0.00911(16) 0.00028(14)
C1 0.038(2) 0.038(2) 0.045(3) -0.004(2) 0.008(2) 0.001(2)
C2 0.047(3) 0.040(2) 0.046(3) -0.003(2) 0.004(2) 0.008(2)
C3 0.086(5) 0.043(3) 0.063(4) -0.007(3) 0.013(3) 0.008(3)
C4 0.116(6) 0.038(3) 0.083(5) -0.012(3) 0.022(5) 0.006(4)
C5 0.106(6) 0.038(3) 0.085(5) 0.005(3) 0.021(4) 0.005(3)
C6 0.078(4) 0.042(3) 0.057(4) 0.009(3) 0.016(3) 0.008(3)
C7 0.050(3) 0.038(2) 0.050(3) -0.001(2) 0.004(2) 0.006(2)
C8 0.057(3) 0.039(2) 0.037(3) 0.000(2) 0.008(2) 0.002(2)
C9 0.078(4) 0.041(3) 0.048(3) 0.005(2) 0.027(3) 0.003(3)
C10 0.048(3) 0.042(3) 0.047(3) -0.010(2) 0.014(2) -0.009(2)
C11 0.034(2) 0.046(2) 0.032(2) -0.0013(19) 0.0076(19) 0.0029(19)
C12 0.040(2) 0.045(3) 0.032(2) -0.001(2) 0.009(2) 0.004(2)
C13 0.053(3) 0.053(3) 0.041(3) 0.002(2) 0.016(2) 0.005(2)
C14 0.053(3) 0.075(4) 0.036(3) 0.004(3) 0.015(2) 0.013(3)
C15 0.051(3) 0.068(4) 0.035(3) -0.012(2) 0.012(2) 0.008(3)
C16 0.046(3) 0.050(3) 0.041(3) -0.014(2) 0.013(2) 0.006(2)
C17 0.037(2) 0.047(3) 0.033(2) -0.006(2) 0.0083(19) 0.006(2)
C18 0.048(3) 0.039(2) 0.042(3) 0.000(2) 0.015(2) 0.001(2)
C19 0.057(3) 0.046(3) 0.048(3) -0.014(2) 0.018(3) -0.012(2)
C20 0.047(3) 0.042(3) 0.035(3) -0.001(2) 0.004(2) -0.004(2)
C21 0.036(2) 0.038(2) 0.038(2) 0.0042(19) 0.0067(19) 0.0058(19)
C22 0.036(2) 0.039(2) 0.046(3) 0.001(2) 0.006(2) 0.001(2)
C23 0.043(3) 0.044(3) 0.061(3) -0.005(2) 0.009(2) -0.004(2)
C24 0.048(3) 0.041(3) 0.071(4) -0.004(3) 0.006(3) -0.007(2)
C25 0.050(3) 0.052(3) 0.077(4) 0.020(3) 0.015(3) -0.004(3)
C26 0.048(3) 0.047(3) 0.053(3) 0.008(2) 0.012(2) -0.003(2)
C27 0.037(2) 0.041(3) 0.052(3) 0.004(2) 0.010(2) 0.002(2)
C28 0.052(3) 0.049(3) 0.046(3) -0.002(2) 0.018(2) 0.003(2)
C29 0.057(3) 0.051(3) 0.044(3) 0.010(2) 0.010(3) -0.003(3)
C30 0.054(3) 0.039(2) 0.043(3) 0.000(2) 0.009(2) 0.006(2)
C31 0.035(2) 0.047(3) 0.032(2) -0.002(2) 0.0082(19) 0.004(2)
C32 0.050(3) 0.051(3) 0.032(2) 0.001(2) 0.010(2) 0.008(2)
C33 0.072(4) 0.066(4) 0.043(3) 0.006(3) 0.012(3) 0.011(3)
C34 0.101(6) 0.092(5) 0.029(3) 0.010(3) 0.006(3) 0.021(4)
C35 0.091(5) 0.091(5) 0.034(3) -0.015(3) 0.000(3) 0.008(4)
C36 0.062(4) 0.065(4) 0.045(3) -0.012(3) 0.004(3) 0.006(3)
C37 0.046(3) 0.053(3) 0.029(2) -0.005(2) 0.003(2) 0.010(2)
C38 0.056(3) 0.048(3) 0.040(3) -0.001(2) 0.005(2) -0.011(2)
C39 0.091(4) 0.040(3) 0.039(3) -0.007(2) 0.009(3) 0.002(3)
C40 0.069(4) 0.045(3) 0.047(3) -0.001(2) 0.025(3) 0.010(3)
C41 0.122(8) 0.104(7) 0.095(7) -0.019(6) 0.043(6) -0.004(6)
C42 0.162(11) 0.151(10) 0.083(7) 0.036(7) 0.018(7) 0.060(9)
C43 0.135(10) 0.088(7) 0.188(13) -0.009(8) -0.010(9) 0.025(7)
C44 0.134(12) 0.177(14) 0.158(15) -0.004(13) 0.039(11) -0.038(11)
C45 0.23(2) 0.25(2) 0.30(3) 0.05(2) 0.12(2) 0.09(2)
C46 0.40(4) 0.25(2) 0.20(2) -0.099(18) 0.16(2) -0.16(2)
F1 0.218(7) 0.199(6) 0.111(4) -0.037(4) 0.010(4) -0.102(5)
F2 0.157(5) 0.170(5) 0.080(3) -0.026(3) 0.040(3) -0.002(4)
F3 0.211(7) 0.268(8) 0.126(5) 0.010(5) 0.006(5) -0.132(6)
F4 0.258(8) 0.196(7) 0.216(7) -0.014(6) 0.077(6) 0.102(6)
F5 0.183(5) 0.190(6) 0.070(3) -0.010(3) 0.020(3) -0.091(5)
F6 0.193(6) 0.103(4) 0.230(7) 0.009(4) 0.115(5) 0.012(4)
F7 0.190(6) 0.157(5) 0.149(5) -0.037(5) -0.002(5) -0.023(5)
F8 0.260(7) 0.090(3) 0.091(4) 0.007(3) 0.045(4) 0.000(4)
F9 0.245(7) 0.158(6) 0.192(6) 0.012(5) 0.135(6) 0.027(5)
F10 0.289(8) 0.161(6) 0.202(7) -0.062(5) -0.088(6) -0.035(6)
F11 0.217(6) 0.080(3) 0.159(5) 0.023(3) 0.111(5) 0.020(4)
F12 0.267(8) 0.250(8) 0.262(8) 0.054(7) 0.090(7) 0.103(7)
N1 0.048(2) 0.037(2) 0.044(2) -0.0028(17) 0.0129(19) 0.0025(17)
N2 0.044(2) 0.0334(19) 0.043(2) -0.0024(17) 0.0069(18) 0.0010(17)
N3 0.041(2) 0.039(2) 0.034(2) -0.0039(16) 0.0106(17) 0.0019(17)
N4 0.038(2) 0.038(2) 0.0305(19) -0.0049(16) 0.0076(16) 0.0021(16)
N5 0.036(2) 0.038(2) 0.038(2) -0.0014(17) 0.0068(17) -0.0019(16)
N6 0.040(2) 0.039(2) 0.041(2) 0.0001(17) 0.0091(18) 0.0031(17)
N7 0.046(2) 0.042(2) 0.030(2) -0.0032(17) 0.0055(17) 0.0044(18)
N8 0.043(2) 0.046(2) 0.0284(19) -0.0016(17) 0.0067(17) 0.0021(18)
N9 0.077(4) 0.065(4) 0.107(6) -0.005(4) 0.004(4) -0.001(3)
N10 0.146(9) 0.141(9) 0.109(8) 0.003(7) 0.044(7) -0.025(7)
O1 0.200(9) 0.136(6) 0.187(8) -0.093(6) 0.107(7) -0.090(6)
O2 0.264(15) 0.196(11) 0.134(8) -0.068(8) 0.008(9) -0.027(9)
P1 0.0988(15) 0.0947(14) 0.0525(10) -0.0230(10) 0.0086(10) -0.0053(12)
P2 0.141(2) 0.0536(10) 0.0652(11) -0.0155(9) 0.0333(12) -0.0155(11)

loop_
_atom_type_symbol
_atom_type_description
_atom_type_scat_dispersion_real
_atom_type_scat_dispersion_imag
_atom_type_scat_source
C C 0.0033 0.0016 'International Tables Vol C Tables 4.2.6.8 and 6.1.1.4'
H H 0.0000 0.0000 'International Tables Vol C Tables 4.2.6.8 and 6.1.1.4'
N N 0.0061 0.0033 'International Tables Vol C Tables 4.2.6.8 and 6.1.1.4'
O O 0.0106 0.0060 'International Tables Vol C Tables 4.2.6.8 and 6.1.1.4'
F F 0.0171 0.0103 'International Tables Vol C Tables 4.2.6.8 and 6.1.1.4'
P P 0.1023 0.0942 'International Tables Vol C Tables 4.2.6.8 and 6.1.1.4'
Ag Ag -0.8971 1.1015 'International Tables Vol C Tables 4.2.6.8 and 6.1.1.4'

loop_
_geom_angle_atom_site_label_1
_geom_angle_atom_site_label_2
_geom_angle_atom_site_label_3
_geom_angle
C31 Ag1 C11 179.3(2)
C31 Ag1 Ag2 87.69(13)
C11 Ag1 Ag2 92.54(13)
C21 Ag2 C1 178.30(18)
C21 Ag2 Ag1 90.35(13)
C1 Ag2 Ag1 87.95(13)
N1 C1 N2 106.2(4)
N1 C1 Ag2 126.3(4)
N2 C1 Ag2 126.7(4)
C7 C2 N1 106.3(4)
C7 C2 C3 122.0(5)
N1 C2 C3 131.6(6)
C4 C3 C2 116.5(6)
C4 C3 H3 121.8
C2 C3 H3 121.8
C3 C4 C5 122.1(6)
C3 C4 H4 119.0
C5 C4 H4 119.0
C6 C5 C4 121.4(6)
C6 C5 H5 119.3
C4 C5 H5 119.3
C5 C6 C7 116.9(6)
C5 C6 H6 121.5
C7 C6 H6 121.5
C2 C7 C6 121.0(5)
C2 C7 N2 106.3(5)
C6 C7 N2 132.6(5)
N2 C8 C9 111.8(4)
N2 C8 H8A 109.3
C9 C8 H8A 109.3
N2 C8 H8B 109.3
C9 C8 H8B 109.3
H8A C8 H8B 107.9
C10 C9 C8 116.1(4)
C10 C9 H9A 108.3
C8 C9 H9A 108.3
C10 C9 H9B 108.3
C8 C9 H9B 108.3
H9A C9 H9B 107.4
N3 C10 C9 111.9(4)
N3 C10 H10A 109.2
C9 C10 H10A 109.2
N3 C10 H10B 109.2
C9 C10 H10B 109.2
H10A C10 H10B 107.9
N4 C11 N3 106.0(4)
N4 C11 Ag1 127.3(4)
N3 C11 Ag1 126.7(3)
C17 C12 C13 122.1(5)
C17 C12 N3 105.9(4)
C13 C12 N3 131.9(5)
C14 C13 C12 117.0(5)
C14 C13 H13 121.5
C12 C13 H13 121.5
C13 C14 C15 120.7(5)
C13 C14 H14 119.7
C15 C14 H14 119.7
C16 C15 C14 122.8(5)
C16 C15 H15 118.6
C14 C15 H15 118.6
C15 C16 C17 116.3(5)
C15 C16 H16 121.8
C17 C16 H16 121.8
C12 C17 N4 106.5(4)
C12 C17 C16 120.9(5)
N4 C17 C16 132.6(5)
N4 C18 C19 111.3(4)
N4 C18 H18A 109.4
C19 C18 H18A 109.4
N4 C18 H18B 109.4
C19 C18 H18B 109.4
H18A C18 H18B 108.0
C18 C19 C20 115.6(4)
C18 C19 H19A 108.4
C20 C19 H19A 108.4
C18 C19 H19B 108.4
C20 C19 H19B 108.4
H19A C19 H19B 107.4
N5 C20 C19 112.3(4)
N5 C20 H20A 109.1
C19 C20 H20A 109.1
N5 C20 H20B 109.1
C19 C20 H20B 109.1
H20A C20 H20B 107.9
N5 C21 N6 105.9(4)
N5 C21 Ag2 127.3(4)
N6 C21 Ag2 126.7(3)
N5 C22 C27 105.6(4)
N5 C22 C23 133.3(5)
C27 C22 C23 121.1(5)
C24 C23 C22 117.5(6)
C24 C23 H23 121.2
C22 C23 H23 121.2
C23 C24 C25 121.5(5)
C23 C24 H24 119.2
C25 C24 H24 119.2
C26 C25 C24 121.7(5)
C26 C25 H25 119.2
C24 C25 H25 119.2
C25 C26 C27 116.6(6)
C25 C26 H26 121.7
C27 C26 H26 121.7
N6 C27 C22 106.3(4)
N6 C27 C26 132.2(5)
C22 C27 C26 121.5(5)
N6 C28 C29 111.7(4)
N6 C28 H28A 109.3
C29 C28 H28A 109.3
N6 C28 H28B 109.3
C29 C28 H28B 109.3
H28A C28 H28B 107.9
C28 C29 C30 116.0(5)
C28 C29 H29A 108.3
C30 C29 H29A 108.3
C28 C29 H29B 108.3
C30 C29 H29B 108.3
H29A C29 H29B 107.4
N7 C30 C29 111.8(4)
N7 C30 H30A 109.2
C29 C30 H30A 109.2
N7 C30 H30B 109.2
C29 C30 H30B 109.2
H30A C30 H30B 107.9
N7 C31 N8 105.4(4)
N7 C31 Ag1 127.6(3)
N8 C31 Ag1 125.9(4)
C37 C32 N7 106.3(4)
C37 C32 C33 121.9(5)
N7 C32 C33 131.6(5)
C34 C33 C32 116.1(6)
C34 C33 H33 122.0
C32 C33 H33 122.0
C33 C34 C35 122.3(6)
C33 C34 H34 118.8
C35 C34 H34 118.8
C36 C35 C34 121.6(6)
C36 C35 H35 119.2
C34 C35 H35 119.2
C35 C36 C37 116.5(6)
C35 C36 H36 121.7
C37 C36 H36 121.7
C32 C37 N8 106.3(4)
C32 C37 C36 121.5(5)
N8 C37 C36 132.1(5)
N8 C38 C39 111.1(5)
N8 C38 H38A 109.4
C39 C38 H38A 109.4
N8 C38 H38B 109.4
C39 C38 H38B 109.4
H38A C38 H38B 108.0
C38 C39 C40 114.6(4)
C38 C39 H39A 108.6
C40 C39 H39A 108.6
C38 C39 H39B 108.6
C40 C39 H39B 108.6
H39A C39 H39B 107.6
N1 C40 C39 110.9(5)
N1 C40 H40A 109.5
C39 C40 H40A 109.5
N1 C40 H40B 109.5
C39 C40 H40B 109.5
H40A C40 H40B 108.0
O1 C41 N9 122.6(10)
O1 C41 H41 118.7
N9 C41 H41 118.7
N9 C42 H42A 109.5
N9 C42 H42B 109.5
H42A C42 H42B 109.5
N9 C42 H42C 109.5
H42A C42 H42C 109.5
H42B C42 H42C 109.5
N9 C43 H43A 109.5
N9 C43 H43B 109.5
H43A C43 H43B 109.5
N9 C43 H43C 109.5
H43A C43 H43C 109.5
H43B C43 H43C 109.5
O2 C44 N10 127.1(19)
O2 C44 H44 116.4
N10 C44 H44 116.4
N10 C45 H45A 109.5
N10 C45 H45B 109.5
H45A C45 H45B 109.5
N10 C45 H45C 109.5
H45A C45 H45C 109.5
H45B C45 H45C 109.5
N10 C46 H46A 109.5
N10 C46 H46B 109.5
H46A C46 H46B 109.5
N10 C46 H46C 109.5
H46A C46 H46C 109.5
H46B C46 H46C 109.5
C1 N1 C2 110.6(4)
C1 N1 C40 125.9(4)
C2 N1 C40 123.3(4)
C1 N2 C7 110.5(4)
C1 N2 C8 125.9(4)
C7 N2 C8 123.6(4)
C11 N3 C12 110.7(4)
C11 N3 C10 125.8(4)
C12 N3 C10 123.0(4)
C11 N4 C17 110.9(4)
C11 N4 C18 126.0(4)
C17 N4 C18 123.0(4)
C21 N5 C22 111.5(4)
C21 N5 C20 125.9(4)
C22 N5 C20 122.5(4)
C21 N6 C27 110.7(4)
C21 N6 C28 125.2(4)
C27 N6 C28 123.8(4)
C31 N7 C32 111.0(4)
C31 N7 C30 125.2(4)
C32 N7 C30 123.8(4)
C31 N8 C37 110.9(4)
C31 N8 C38 126.3(4)
C37 N8 C38 122.5(4)
C41 N9 C42 118.5(9)
C41 N9 C43 116.6(10)
C42 N9 C43 124.9(11)
C44 N10 C45 124.4(17)
C44 N10 C46 123.6(17)
C45 N10 C46 112.0(17)
F12 P1 F3 87.4(7)
F12 P1 F4 173.8(8)
F3 P1 F4 87.4(7)
F12 P1 F1 93.3(7)
F3 P1 F1 178.1(5)
F4 P1 F1 92.0(7)
F12 P1 F5 91.8(6)
F3 P1 F5 88.7(4)
F4 P1 F5 91.5(5)
F1 P1 F5 89.5(4)
F12 P1 F2 90.6(6)
F3 P1 F2 89.8(4)
F4 P1 F2 86.0(5)
F1 P1 F2 91.9(4)
F5 P1 F2 177.2(4)
F10 P2 F7 169.5(8)
F10 P2 F6 111.5(7)
F7 P2 F6 77.9(5)
F10 P2 F8 88.3(5)
F7 P2 F8 86.6(4)
F6 P2 F8 92.7(4)
F10 P2 F11 90.6(5)
F7 P2 F11 94.4(5)
F6 P2 F11 88.3(4)
F8 P2 F11 178.7(4)
F10 P2 F9 82.7(7)
F7 P2 F9 88.3(6)
F6 P2 F9 165.3(6)
F8 P2 F9 91.5(4)
F11 P2 F9 87.7(4)

loop_
_geom_bond_atom_site_label_1
_geom_bond_atom_site_label_2
_geom_bond_distance
Ag1 C31 2.113(5)
Ag1 C11 2.117(5)
Ag1 Ag2 2.7826(6)
Ag2 C21 2.121(5)
Ag2 C1 2.123(5)
C1 N1 1.352(6)
C1 N2 1.355(7)
C2 C7 1.384(8)
C2 N1 1.393(7)
C2 C3 1.394(8)
C3 C4 1.371(10)
C3 H3 0.9300
C4 C5 1.390(11)
C4 H4 0.9300
C5 C6 1.386(9)
C5 H5 0.9300
C6 C7 1.390(8)
C6 H6 0.9300
C7 N2 1.393(6)
C8 N2 1.456(7)
C8 C9 1.535(8)
C8 H8A 0.9700
C8 H8B 0.9700
C9 C10 1.521(8)
C9 H9A 0.9700
C9 H9B 0.9700
C10 N3 1.463(6)
C10 H10A 0.9700
C10 H10B 0.9700
C11 N4 1.345(6)
C11 N3 1.360(6)
C12 C17 1.382(7)
C12 C13 1.386(7)
C12 N3 1.394(6)
C13 C14 1.374(8)
C13 H13 0.9300
C14 C15 1.391(9)
C14 H14 0.9300
C15 C16 1.370(8)
C15 H15 0.9300
C16 C17 1.396(7)
C16 H16 0.9300
C17 N4 1.393(6)
C18 N4 1.462(6)
C18 C19 1.511(7)
C18 H18A 0.9700
C18 H18B 0.9700
C19 C20 1.526(8)
C19 H19A 0.9700
C19 H19B 0.9700
C20 N5 1.466(6)
C20 H20A 0.9700
C20 H20B 0.9700
C21 N5 1.342(6)
C21 N6 1.358(6)
C22 N5 1.390(6)
C22 C27 1.393(7)
C22 C23 1.394(7)
C23 C24 1.360(8)
C23 H23 0.9300
C24 C25 1.409(9)
C24 H24 0.9300
C25 C26 1.376(9)
C25 H25 0.9300
C26 C27 1.397(7)
C26 H26 0.9300
C27 N6 1.387(6)
C28 N6 1.467(7)
C28 C29 1.516(8)
C28 H28A 0.9700
C28 H28B 0.9700
C29 C30 1.520(8)
C29 H29A 0.9700
C29 H29B 0.9700
C30 N7 1.467(6)
C30 H30A 0.9700
C30 H30B 0.9700
C31 N7 1.356(6)
C31 N8 1.355(6)
C32 C37 1.377(8)
C32 N7 1.388(6)
C32 C33 1.391(8)
C33 C34 1.380(9)
C33 H33 0.9300
C34 C35 1.385(11)
C34 H34 0.9300
C35 C36 1.377(9)
C35 H35 0.9300
C36 C37 1.398(7)
C36 H36 0.9300
C37 N8 1.391(6)
C38 N8 1.457(7)
C38 C39 1.506(9)
C38 H38A 0.9700
C38 H38B 0.9700
C39 C40 1.529(9)
C39 H39A 0.9700
C39 H39B 0.9700
C40 N1 1.452(7)
C40 H40A 0.9700
C40 H40B 0.9700
C41 O1 1.211(11)
C41 N9 1.363(12)
C41 H41 0.9300
C42 N9 1.369(12)
C42 H42A 0.9600
C42 H42B 0.9600
C42 H42C 0.9600
C43 N9 1.424(12)
C43 H43A 0.9600
C43 H43B 0.9600
C43 H43C 0.9600
C44 O2 1.180(17)
C44 N10 1.323(18)
C44 H44 0.9300
C45 N10 1.364(19)
C45 H45A 0.9600
C45 H45B 0.9600
C45 H45C 0.9600
C46 N10 1.487(18)
C46 H46A 0.9600
C46 H46B 0.9600
C46 H46C 0.9600
F1 P1 1.531(8)
F2 P1 1.553(6)
F3 P1 1.508(8)
F4 P1 1.510(9)
F5 P1 1.547(6)
F6 P2 1.540(8)
F7 P2 1.532(7)
F8 P2 1.550(6)
F9 P2 1.589(8)
F10 P2 1.425(7)
F11 P2 1.569(6)
F12 P1 1.430(11)

loop_
_geom_torsion_atom_site_label_1
_geom_torsion_atom_site_label_2
_geom_torsion_atom_site_label_3
_geom_torsion_atom_site_label_4
_geom_torsion
C31 Ag1 Ag2 C21 90.95(19)
C11 Ag1 Ag2 C21 -89.76(19)
C31 Ag1 Ag2 C1 -89.1(2)
C11 Ag1 Ag2 C1 90.23(19)
C21 Ag2 C1 N1 98(6)
Ag1 Ag2 C1 N1 97.9(4)
C21 Ag2 C1 N2 -93(6)
Ag1 Ag2 C1 N2 -93.4(4)
C7 C2 C3 C4 0.5(10)
N1 C2 C3 C4 178.2(6)
C2 C3 C4 C5 -0.3(12)
C3 C4 C5 C6 0.1(13)
C4 C5 C6 C7 0.1(11)
N1 C2 C7 C6 -178.6(5)
C3 C2 C7 C6 -0.4(9)
N1 C2 C7 N2 0.0(6)
C3 C2 C7 N2 178.2(5)
C5 C6 C7 C2 0.1(9)
C5 C6 C7 N2 -178.1(6)
N2 C8 C9 C10 -70.8(6)
C8 C9 C10 N3 -68.1(6)
C31 Ag1 C11 N4 -162(15)
Ag2 Ag1 C11 N4 89.6(4)
C31 Ag1 C11 N3 14(15)
Ag2 Ag1 C11 N3 -93.7(4)
C17 C12 C13 C14 -1.8(8)
N3 C12 C13 C14 178.4(5)
C12 C13 C14 C15 1.2(8)
C13 C14 C15 C16 1.2(9)
C14 C15 C16 C17 -2.9(8)
C13 C12 C17 N4 -179.0(5)
N3 C12 C17 N4 0.9(5)
C13 C12 C17 C16 0.1(8)
N3 C12 C17 C16 179.9(4)
C15 C16 C17 C12 2.2(7)
C15 C16 C17 N4 -179.0(5)
N4 C18 C19 C20 69.6(6)
C18 C19 C20 N5 69.3(6)
C1 Ag2 C21 N5 89(6)
Ag1 Ag2 C21 N5 89.6(4)
C1 Ag2 C21 N6 -95(6)
Ag1 Ag2 C21 N6 -95.0(4)
N5 C22 C23 C24 180.0(5)
C27 C22 C23 C24 2.0(8)
C22 C23 C24 C25 -2.3(8)
C23 C24 C25 C26 1.1(9)
C24 C25 C26 C27 0.4(8)
N5 C22 C27 N6 0.8(5)
C23 C22 C27 N6 179.2(5)
N5 C22 C27 C26 -179.0(5)
C23 C22 C27 C26 -0.6(8)
C25 C26 C27 N6 179.6(5)
C25 C26 C27 C22 -0.6(8)
N6 C28 C29 C30 -65.8(6)
C28 C29 C30 N7 -72.5(6)
C11 Ag1 C31 N7 157(15)
Ag2 Ag1 C31 N7 -94.9(4)
C11 Ag1 C31 N8 -9(15)
Ag2 Ag1 C31 N8 99.4(4)
C37 C32 C33 C34 0.0(9)
N7 C32 C33 C34 -174.7(6)
C32 C33 C34 C35 0.4(11)
C33 C34 C35 C36 -1.1(12)
C34 C35 C36 C37 1.2(11)
N7 C32 C37 N8 -0.3(6)
C33 C32 C37 N8 -176.2(5)
N7 C32 C37 C36 176.1(5)
C33 C32 C37 C36 0.2(9)
C35 C36 C37 C32 -0.8(9)
C35 C36 C37 N8 174.6(6)
N8 C38 C39 C40 70.4(6)
C38 C39 C40 N1 67.6(6)
N2 C1 N1 C2 -3.0(6)
Ag2 C1 N1 C2 167.6(4)
N2 C1 N1 C40 171.9(5)
Ag2 C1 N1 C40 -17.5(7)
C7 C2 N1 C1 1.9(6)
C3 C2 N1 C1 -176.1(6)
C7 C2 N1 C40 -173.2(5)
C3 C2 N1 C40 8.8(9)
C39 C40 N1 C1 -109.1(6)
C39 C40 N1 C2 65.2(6)
N1 C1 N2 C7 3.0(6)
Ag2 C1 N2 C7 -167.5(4)
N1 C1 N2 C8 -175.4(5)
Ag2 C1 N2 C8 14.1(7)
C2 C7 N2 C1 -1.9(6)
C6 C7 N2 C1 176.5(6)
C2 C7 N2 C8 176.5(5)
C6 C7 N2 C8 -5.1(9)
C9 C8 N2 C1 112.2(5)
C9 C8 N2 C7 -66.0(6)
N4 C11 N3 C12 1.0(5)
Ag1 C11 N3 C12 -176.3(3)
N4 C11 N3 C10 -171.5(4)
Ag1 C11 N3 C10 11.2(7)
C17 C12 N3 C11 -1.2(5)
C13 C12 N3 C11 178.6(5)
C17 C12 N3 C10 171.6(4)
C13 C12 N3 C10 -8.6(8)
C9 C10 N3 C11 108.9(5)
C9 C10 N3 C12 -62.7(6)
N3 C11 N4 C17 -0.4(5)
Ag1 C11 N4 C17 176.9(3)
N3 C11 N4 C18 176.3(4)
Ag1 C11 N4 C18 -6.4(7)
C12 C17 N4 C11 -0.3(5)
C16 C17 N4 C11 -179.2(5)
C12 C17 N4 C18 -177.1(4)
C16 C17 N4 C18 4.0(8)
C19 C18 N4 C11 -113.6(5)
C19 C18 N4 C17 62.8(6)
N6 C21 N5 C22 -1.0(5)
Ag2 C21 N5 C22 175.3(3)
N6 C21 N5 C20 175.5(4)
Ag2 C21 N5 C20 -8.3(7)
C27 C22 N5 C21 0.1(5)
C23 C22 N5 C21 -178.0(5)
C27 C22 N5 C20 -176.4(4)
C23 C22 N5 C20 5.4(8)
C19 C20 N5 C21 -114.3(5)
C19 C20 N5 C22 61.8(6)
N5 C21 N6 C27 1.5(5)
Ag2 C21 N6 C27 -174.8(3)
N5 C21 N6 C28 -173.3(4)
Ag2 C21 N6 C28 10.5(7)
C22 C27 N6 C21 -1.4(5)
C26 C27 N6 C21 178.3(5)
C22 C27 N6 C28 173.4(4)
C26 C27 N6 C28 -6.8(8)
C29 C28 N6 C21 110.5(5)
C29 C28 N6 C27 -63.6(6)
N8 C31 N7 C32 3.8(5)
Ag1 C31 N7 C32 -164.2(4)
N8 C31 N7 C30 -175.9(4)
Ag1 C31 N7 C30 16.1(7)
C37 C32 N7 C31 -2.2(6)
C33 C32 N7 C31 173.1(6)
C37 C32 N7 C30 177.5(5)
C33 C32 N7 C30 -7.1(9)
C29 C30 N7 C31 110.6(6)
C29 C30 N7 C32 -69.2(6)
N7 C31 N8 C37 -4.0(5)
Ag1 C31 N8 C37 164.2(4)
N7 C31 N8 C38 170.5(5)
Ag1 C31 N8 C38 -21.2(7)
C32 C37 N8 C31 2.8(6)
C36 C37 N8 C31 -173.1(6)
C32 C37 N8 C38 -172.0(5)
C36 C37 N8 C38 12.1(9)
C39 C38 N8 C31 -107.5(6)
C39 C38 N8 C37 66.5(6)
O1 C41 N9 C42 -7.4(15)
O1 C41 N9 C43 172.9(11)
O2 C44 N10 C45 -2(3)
O2 C44 N10 C46 174.8(17)
